data_7034779
loop_
_publ_author_name
'Mansell, S. M.'
'Russell, C. A.'
'Wass, D. F.'

_publ_section_title
;
 Synthesis of chelating diamido Sn(iv) compounds from oxidation of Sn(ii)
 and directly from Sn(iv) precursors.
;
_journal_issue 21
_journal_name_full 'Dalton transactions (Cambridge, England : 2003)'
_journal_page_first 9756
_journal_page_last 9765
_journal_paper_doi 10.1039/c5dt01022e
_journal_volume 44
_journal_year 2015
_chemical_formula_moiety 'C26 H39 Cl3 N2 Sn'
_chemical_formula_sum 'C26 H39 Cl3 N2 Sn'
_chemical_formula_weight 604.63
_space_group_crystal_system triclinic
_space_group_IT_number 2
_space_group_name_Hall '-P 1'
_space_group_name_H-M_alt 'P -1'
_atom_sites_solution_hydrogens geom
_atom_sites_solution_primary direct
_atom_sites_solution_secondary difmap
_audit_creation_method SHELXL-97
_audit_update_record
;
2014-10-03 deposited with the CCDC.
2015-04-21 downloaded from the CCDC.
;
_cell_angle_alpha 102.086(4)
_cell_angle_beta 100.379(4)
_cell_angle_gamma 109.057(3)
_cell_formula_units_Z 4
_cell_length_a 10.2328(9)
_cell_length_b 15.1239(14)
_cell_length_c 20.634(3)
_cell_measurement_reflns_used 13760
_cell_measurement_temperature 100(2)
_cell_measurement_theta_max 28.155
_cell_measurement_theta_min 2.874
_cell_volume 2842.7(6)
_computing_cell_refinement 'APEX-II and SAINT (Bruker, 2001)'
_computing_data_collection 'APEX-II (Bruker, 2004)'
_computing_data_reduction 'SAINT v7.51A (BRUKER)'
_computing_molecular_graphics mercury
_computing_publication_material mercury
_computing_structure_refinement 'SHELXL-97 (Sheldrick, 1997)'
_computing_structure_solution 'SHELXS-97 (Sheldrick, 1990)'
_diffrn_ambient_temperature 100(2)
_diffrn_detector_area_resol_mean '4096x4096pixels / 62x62mm'
_diffrn_measured_fraction_theta_full 0.967
_diffrn_measured_fraction_theta_max 0.967
_diffrn_measurement_device_type 'Bruker Kappa-APEX-II area-detector'
_diffrn_measurement_method '\f and \w scans'
_diffrn_radiation_monochromator graphite
_diffrn_radiation_source 'fine-focus sealed tube'
_diffrn_radiation_type MoK\a
_diffrn_radiation_wavelength 0.71073
_diffrn_reflns_av_R_equivalents 0.0591
_diffrn_reflns_av_sigmaI/netI 0.0863
_diffrn_reflns_limit_h_max 13
_diffrn_reflns_limit_h_min -13
_diffrn_reflns_limit_k_max 20
_diffrn_reflns_limit_k_min -19
_diffrn_reflns_limit_l_max 27
_diffrn_reflns_limit_l_min -27
_diffrn_reflns_number 42869
_diffrn_reflns_theta_full 28.35
_diffrn_reflns_theta_max 28.35
_diffrn_reflns_theta_min 2.05
_diffrn_standards_number 0
_exptl_absorpt_coefficient_mu 1.197
_exptl_absorpt_correction_T_max 0.954496
_exptl_absorpt_correction_T_min 0.721152
_exptl_absorpt_correction_type multi-scan
_exptl_absorpt_process_details SADABS-2007/4
_exptl_crystal_colour 'Pale yellow'
_exptl_crystal_density_diffrn 1.413
_exptl_crystal_density_method 'not measured'
_exptl_crystal_description Plate
_exptl_crystal_F_000 1240
_exptl_crystal_size_max 0.18
_exptl_crystal_size_mid 0.11
_exptl_crystal_size_min 0.04
_refine_diff_density_max 1.393
_refine_diff_density_min -1.716
_refine_diff_density_rms 0.153
_refine_ls_extinction_method none
_refine_ls_goodness_of_fit_ref 1.007
_refine_ls_hydrogen_treatment mixed
_refine_ls_matrix_type full
_refine_ls_number_parameters 594
_refine_ls_number_reflns 13760
_refine_ls_number_restraints 71
_refine_ls_restrained_S_all 1.026
_refine_ls_R_factor_all 0.0873
_refine_ls_R_factor_gt 0.0490
_refine_ls_shift/su_max 0.002
_refine_ls_shift/su_mean 0.000
_refine_ls_structure_factor_coef Fsqd
_refine_ls_weighting_details 'calc w=1/[\s^2^(Fo^2^)+(0.0642P)^2^+0.0000P] where P=(Fo^2^+2Fc^2^)/3'
_refine_ls_weighting_scheme calc
_refine_ls_wR_factor_gt 0.1117
_refine_ls_wR_factor_ref 0.1260
_reflns_number_gt 9358
_reflns_number_total 13760
_reflns_threshold_expression >2sigma(I)
_cod_data_source_file c5dt01022e2.cif
_cod_data_source_block 5_triclinic
_cod_depositor_comments
;
The following automatic conversions were performed:

'_symmetry_cell_setting' value 'Triclinic' changed to 'triclinic'
according to
/usr/data/users/saulius/crontab/automatic-downloads/rss-feeds/RSC/lib/dictionaries/cif_core.dic
dictionary named 'cif_core.dic' version 2.4.2 from 2011-04-26.

Automatic conversion script
Id: cif_fix_values 3271 2015-04-21 07:52:19Z andrius 

 Adding full bibliography for 7034774--7034789.cif.
;
_cod_original_cell_volume 2842.8(5)
_cod_original_sg_symbol_H-M P-1
_cod_database_code 7034779

loop_
_space_group_symop_id
_space_group_symop_operation_xyz
1 'x, y, z'
2 '-x, -y, -z'

loop_
_atom_site_label
_atom_site_type_symbol
_atom_site_fract_x
_atom_site_fract_y
_atom_site_fract_z
_atom_site_U_iso_or_equiv
_atom_site_adp_type
_atom_site_occupancy
_atom_site_symmetry_multiplicity
_atom_site_calc_flag
_atom_site_refinement_flags
_atom_site_disorder_assembly
_atom_site_disorder_group
Sn1 Sn -0.01936(3) 0.96577(2) 0.759611(15) 0.01593(8) Uani 1 1 d . . .
Cl1 Cl 0.11425(14) 1.07281(8) 0.86787(6) 0.0285(3) Uani 1 1 d . . .
Cl2 Cl -0.25332(13) 0.94891(9) 0.76335(6) 0.0253(3) Uani 1 1 d . . .
Cl3 Cl 0.05166(13) 1.09235(8) 0.70624(6) 0.0224(2) Uani 1 1 d . . .
N1 N -0.0343(4) 0.8386(3) 0.81040(19) 0.0181(8) Uani 1 1 d D . .
H1 H -0.126(2) 0.827(3) 0.811(3) 0.022 Uiso 1 1 d D . .
N2 N -0.0215(4) 0.8587(3) 0.68152(19) 0.0165(8) Uani 1 1 d . . .
C1 C 0.0530(5) 0.8486(3) 0.8789(2) 0.0210(10) Uani 1 1 d . . .
C2 C -0.0199(5) 0.8282(3) 0.9293(2) 0.0226(10) Uani 1 1 d . . .
C3 C 0.0622(6) 0.8359(3) 0.9929(2) 0.0273(11) Uani 1 1 d . . .
H3 H 0.0168 0.8237 1.0282 0.033 Uiso 1 1 calc R . .
C4 C 0.2087(6) 0.8609(4) 1.0060(3) 0.0322(13) Uani 1 1 d . . .
H4 H 0.2627 0.8647 1.0498 0.039 Uiso 1 1 calc R . .
C5 C 0.2775(6) 0.8804(4) 0.9559(3) 0.0275(11) Uani 1 1 d . . .
H5 H 0.3785 0.8980 0.9658 0.033 Uiso 1 1 calc R . .
C6 C 0.2009(5) 0.8745(3) 0.8911(2) 0.0226(10) Uani 1 1 d . . .
C7 C -0.1796(5) 0.8039(4) 0.9185(3) 0.0271(11) Uani 1 1 d . . .
H7 H -0.2270 0.7699 0.8685 0.033 Uiso 1 1 calc R . .
C8 C -0.2495(6) 0.7356(4) 0.9589(3) 0.0381(14) Uani 1 1 d . . .
H8A H -0.2269 0.6769 0.9490 0.057 Uiso 1 1 calc R . .
H8B H -0.3538 0.7171 0.9451 0.057 Uiso 1 1 calc R . .
H8C H -0.2122 0.7694 1.0083 0.057 Uiso 1 1 calc R . .
C9 C -0.2088(6) 0.8974(4) 0.9356(3) 0.0337(13) Uani 1 1 d . . .
H9A H -0.1663 0.9316 0.9847 0.050 Uiso 1 1 calc R . .
H9B H -0.3127 0.8812 0.9243 0.050 Uiso 1 1 calc R . .
H9C H -0.1663 0.9396 0.9086 0.050 Uiso 1 1 calc R . .
C10 C 0.2868(5) 0.8996(4) 0.8394(3) 0.0278(11) Uani 1 1 d . . .
H10 H 0.2209 0.9029 0.7986 0.033 Uiso 1 1 calc R . .
C11 C 0.3458(6) 0.8203(4) 0.8141(3) 0.0368(13) Uani 1 1 d . . .
H11A H 0.4135 0.8173 0.8530 0.055 Uiso 1 1 calc R . .
H11B H 0.3952 0.8366 0.7792 0.055 Uiso 1 1 calc R . .
H11C H 0.2662 0.7567 0.7941 0.055 Uiso 1 1 calc R . .
C12 C 0.4127(6) 0.9984(4) 0.8691(3) 0.0390(14) Uani 1 1 d . . .
H12A H 0.3778 1.0488 0.8875 0.059 Uiso 1 1 calc R . .
H12B H 0.4571 1.0149 0.8327 0.059 Uiso 1 1 calc R . .
H12C H 0.4839 0.9946 0.9060 0.059 Uiso 1 1 calc R . .
C13 C -0.0121(5) 0.8696(3) 0.6147(2) 0.0156(9) Uani 1 1 d . . .
C14 C -0.1320(5) 0.8628(3) 0.5656(2) 0.0178(9) Uani 1 1 d . . .
C15 C -0.1176(5) 0.8733(3) 0.5015(2) 0.0199(10) Uani 1 1 d . . .
H15 H -0.1977 0.8701 0.4682 0.024 Uiso 1 1 calc R . .
C16 C 0.0126(5) 0.8884(3) 0.4859(2) 0.0216(10) Uani 1 1 d . . .
H16 H 0.0216 0.8957 0.4421 0.026 Uiso 1 1 calc R . .
C17 C 0.1286(5) 0.8928(3) 0.5336(2) 0.0208(10) Uani 1 1 d . . .
H17 H 0.2171 0.9029 0.5220 0.025 Uiso 1 1 calc R . .
C18 C 0.1200(5) 0.8830(3) 0.5985(2) 0.0174(9) Uani 1 1 d . . .
C19 C -0.2772(5) 0.8478(3) 0.5801(2) 0.0199(10) Uani 1 1 d . . .
H19 H -0.2669 0.8454 0.6288 0.024 Uiso 1 1 calc R . .
C20 C -0.3909(5) 0.7492(3) 0.5335(3) 0.0269(11) Uani 1 1 d . . .
H20A H -0.4029 0.7490 0.4853 0.040 Uiso 1 1 calc R . .
H20B H -0.4825 0.7394 0.5449 0.040 Uiso 1 1 calc R . .
H20C H -0.3598 0.6964 0.5406 0.040 Uiso 1 1 calc R . .
C21 C -0.3237(5) 0.9325(3) 0.5739(3) 0.0246(11) Uani 1 1 d . . .
H21A H -0.2487 0.9940 0.6040 0.037 Uiso 1 1 calc R . .
H21B H -0.4131 0.9230 0.5875 0.037 Uiso 1 1 calc R . .
H21C H -0.3391 0.9349 0.5261 0.037 Uiso 1 1 calc R . .
C22 C 0.2492(5) 0.8845(3) 0.6486(2) 0.0212(10) Uani 1 1 d . . .
H22 H 0.2200 0.8728 0.6907 0.025 Uiso 1 1 calc R . .
C23 C 0.2984(6) 0.8038(4) 0.6192(3) 0.0338(13) Uani 1 1 d . . .
H23A H 0.2204 0.7402 0.6092 0.051 Uiso 1 1 calc R . .
H23B H 0.3821 0.8071 0.6529 0.051 Uiso 1 1 calc R . .
H23C H 0.3243 0.8120 0.5768 0.051 Uiso 1 1 calc R . .
C24 C 0.3704(6) 0.9850(4) 0.6701(3) 0.0402(14) Uani 1 1 d . . .
H24A H 0.3991 0.9994 0.6294 0.060 Uiso 1 1 calc R . .
H24B H 0.4527 0.9854 0.7030 0.060 Uiso 1 1 calc R . .
H24C H 0.3371 1.0347 0.6916 0.060 Uiso 1 1 calc R . .
C25 C -0.0409(5) 0.7532(3) 0.7563(2) 0.0181(9) Uani 1 1 d . . .
H25A H -0.1044 0.6920 0.7623 0.022 Uiso 1 1 calc R . .
H25B H 0.0563 0.7515 0.7612 0.022 Uiso 1 1 calc R . .
C26 C -0.0973(5) 0.7602(3) 0.6855(2) 0.0190(10) Uani 1 1 d . . .
H26A H -0.0826 0.7115 0.6503 0.023 Uiso 1 1 calc R . .
H26B H -0.2015 0.7461 0.6762 0.023 Uiso 1 1 calc R . .
Sn2 Sn 0.54809(3) 0.49671(2) 0.722609(15) 0.01497(8) Uani 1 1 d . . .
Cl4 Cl 0.54998(12) 0.65755(8) 0.73984(6) 0.0231(2) Uani 1 1 d . . .
Cl5 Cl 0.62310(12) 0.48309(8) 0.62108(6) 0.0218(2) Uani 1 1 d . . .
Cl6 Cl 0.75351(12) 0.54566(8) 0.81237(6) 0.0215(2) Uani 1 1 d . . .
N3 N 0.3376(4) 0.4253(3) 0.70760(19) 0.0159(8) Uani 1 1 d . . .
N4 N 0.5310(4) 0.3339(3) 0.7120(2) 0.0176(8) Uani 1 1 d D . .
H2 H 0.546(5) 0.327(3) 0.6701(11) 0.021 Uiso 1 1 d D . .
C27 C 0.2344(4) 0.4706(3) 0.7020(2) 0.0163(9) Uani 1 1 d . A .
C28 C 0.1780(5) 0.4846(3) 0.6395(2) 0.0169(9) Uani 1 1 d . . .
C29 C 0.0657(5) 0.5186(3) 0.6350(3) 0.0233(10) Uani 1 1 d . . .
H29 H 0.0244 0.5268 0.5927 0.028 Uiso 1 1 calc R . .
C30 C 0.0144(5) 0.5403(3) 0.6913(3) 0.0271(11) Uani 1 1 d . . .
H30 H -0.0632 0.5621 0.6872 0.032 Uiso 1 1 calc R . .
C31 C 0.0748(5) 0.5307(4) 0.7530(3) 0.0267(11) Uani 1 1 d . A .
H31 H 0.0405 0.5487 0.7916 0.032 Uiso 1 1 calc R . .
C32 C 0.1854(5) 0.4951(4) 0.7611(2) 0.0241(10) Uani 1 1 d D . .
C33 C 0.2316(5) 0.4636(3) 0.5761(2) 0.0170(9) Uani 1 1 d . . .
H33 H 0.3111 0.4404 0.5886 0.020 Uiso 1 1 calc R . .
C34 C 0.1144(5) 0.3821(3) 0.5155(2) 0.0252(11) Uani 1 1 d . . .
H34A H 0.0805 0.3221 0.5292 0.038 Uiso 1 1 calc R . .
H34B H 0.1542 0.3700 0.4762 0.038 Uiso 1 1 calc R . .
H34C H 0.0340 0.4023 0.5024 0.038 Uiso 1 1 calc R . .
C35 C 0.2932(2) 0.55542(17) 0.55433(12) 0.0286(12) Uani 1 1 d . . .
H35A H 0.2147 0.5723 0.5329 0.043 Uiso 1 1 calc R . .
H35B H 0.3478 0.5436 0.5213 0.043 Uiso 1 1 calc R . .
H35C H 0.3569 0.6094 0.5948 0.043 Uiso 1 1 calc R . .
C36A C 0.2192(3) 0.44511(17) 0.82273(14) 0.046(6) Uani 0.089(11) 1 d PRDU A 1
H36A H 0.2286 0.3812 0.8054 0.055 Uiso 0.089(11) 1 calc PR A 1
C37A C 0.1206(3) 0.44060(18) 0.86705(16) 0.042(6) Uiso 0.089(11) 1 d PRDU A 1
H37A H 0.0256 0.3910 0.8415 0.063 Uiso 0.089(11) 1 calc PR A 1
H37B H 0.1133 0.5044 0.8813 0.063 Uiso 0.089(11) 1 calc PR A 1
H37C H 0.1576 0.4234 0.9078 0.063 Uiso 0.089(11) 1 calc PR A 1
C38A C 0.3527(3) 0.52075(16) 0.86851(12) 0.043(7) Uiso 0.089(11) 1 d PRDU A 1
H38A H 0.4280 0.5302 0.8443 0.065 Uiso 0.089(11) 1 calc PR A 1
H38B H 0.3815 0.5007 0.9092 0.065 Uiso 0.089(11) 1 calc PR A 1
H38C H 0.3382 0.5821 0.8827 0.065 Uiso 0.089(11) 1 calc PR A 1
C36B C 0.2483(3) 0.48432(17) 0.82882(14) 0.0365(16) Uani 0.911(11) 1 d PRDU A 2
H36B H 0.3063 0.4435 0.8196 0.044 Uiso 0.911(11) 1 calc PR A 2
C37B C 0.1413(3) 0.43291(17) 0.86137(15) 0.090(3) Uani 0.911(11) 1 d PRDU A 2
H37D H 0.0757 0.3700 0.8287 0.135 Uiso 0.911(11) 1 calc PR A 2
H37E H 0.0865 0.4729 0.8746 0.135 Uiso 0.911(11) 1 calc PR A 2
H37F H 0.1905 0.4217 0.9024 0.135 Uiso 0.911(11) 1 calc PR A 2
C38B C 0.3472(3) 0.57775(16) 0.87697(13) 0.112(4) Uani 0.911(11) 1 d PRDU A 2
H38D H 0.4181 0.6110 0.8550 0.169 Uiso 0.911(11) 1 calc PR A 2
H38E H 0.3965 0.5666 0.9180 0.169 Uiso 0.911(11) 1 calc PR A 2
H38F H 0.2936 0.6185 0.8903 0.169 Uiso 0.911(11) 1 calc PR A 2
C39 C 0.6263(2) 0.30167(16) 0.75471(13) 0.0194(10) Uani 1 1 d R . .
C40 C 0.7143(2) 0.26227(16) 0.72348(14) 0.0214(10) Uani 1 1 d R . .
C41 C 0.7939(2) 0.22150(16) 0.76036(14) 0.0309(12) Uani 1 1 d R . .
H41 H 0.8529 0.1938 0.7398 0.037 Uiso 1 1 calc R . .
C42 C 0.7884(6) 0.2208(4) 0.8274(3) 0.0361(13) Uani 1 1 d . . .
H42 H 0.8403 0.1905 0.8517 0.043 Uiso 1 1 calc R . .
C43 C 0.7071(6) 0.2643(4) 0.8580(3) 0.0341(13) Uani 1 1 d . . .
H43 H 0.7072 0.2659 0.9043 0.041 Uiso 1 1 calc R . .
C44 C 0.6252(5) 0.3059(3) 0.8235(3) 0.0225(10) Uani 1 1 d . . .
C45 C 0.7246(5) 0.2627(3) 0.6501(2) 0.0217(10) Uani 1 1 d . . .
H45 H 0.7113 0.3225 0.6419 0.026 Uiso 1 1 calc R . .
C46 C 0.6061(5) 0.1743(4) 0.5970(3) 0.0317(12) Uani 1 1 d . . .
H46A H 0.6160 0.1146 0.6041 0.048 Uiso 1 1 calc R . .
H46B H 0.6133 0.1773 0.5507 0.048 Uiso 1 1 calc R . .
H46C H 0.5125 0.1742 0.6018 0.048 Uiso 1 1 calc R . .
C47 C 0.8703(5) 0.2662(4) 0.6389(3) 0.0267(11) Uani 1 1 d . . .
H47A H 0.9476 0.3172 0.6769 0.040 Uiso 1 1 calc R . .
H47B H 0.8786 0.2808 0.5954 0.040 Uiso 1 1 calc R . .
H47C H 0.8777 0.2028 0.6374 0.040 Uiso 1 1 calc R . .
C48 C 0.5423(6) 0.3546(4) 0.8633(3) 0.0301(12) Uani 1 1 d . . .
H48 H 0.5000 0.3890 0.8343 0.036 Uiso 1 1 calc R . .
C49 C 0.4201(7) 0.2790(4) 0.8789(3) 0.0441(16) Uani 1 1 d . . .
H49A H 0.3595 0.2285 0.8360 0.066 Uiso 1 1 calc R . .
H49B H 0.3623 0.3111 0.8996 0.066 Uiso 1 1 calc R . .
H49C H 0.4602 0.2490 0.9109 0.066 Uiso 1 1 calc R . .
C50 C 0.6419(7) 0.4305(4) 0.9314(3) 0.0424(15) Uani 1 1 d . . .
H50A H 0.5901 0.4681 0.9519 0.064 Uiso 1 1 calc R . .
H50B H 0.7262 0.4748 0.9224 0.064 Uiso 1 1 calc R . .
H50C H 0.6727 0.3968 0.9632 0.064 Uiso 1 1 calc R . .
C51 C 0.2843(5) 0.3205(3) 0.6693(3) 0.0250(11) Uani 1 1 d . . .
H51A H 0.2852 0.3137 0.6206 0.030 Uiso 1 1 calc R . .
H51B H 0.1840 0.2877 0.6705 0.030 Uiso 1 1 calc R . .
C52 C 0.3758(5) 0.2730(4) 0.7003(3) 0.0268(11) Uani 1 1 d . . .
H52A H 0.3521 0.2073 0.6691 0.032 Uiso 1 1 calc R . .
H52B H 0.3568 0.2653 0.7446 0.032 Uiso 1 1 calc R . .

loop_
_atom_site_aniso_label
_atom_site_aniso_U_11
_atom_site_aniso_U_22
_atom_site_aniso_U_33
_atom_site_aniso_U_23
_atom_site_aniso_U_13
_atom_site_aniso_U_12
Sn1 0.02075(17) 0.01665(15) 0.01183(16) 0.00650(12) 0.00653(12) 0.00626(13)
Cl1 0.0426(8) 0.0221(6) 0.0129(6) 0.0038(5) 0.0045(5) 0.0047(5)
Cl2 0.0259(6) 0.0313(6) 0.0244(6) 0.0099(5) 0.0129(5) 0.0135(5)
Cl3 0.0296(6) 0.0187(5) 0.0190(6) 0.0097(5) 0.0084(5) 0.0056(5)
N1 0.024(2) 0.0173(18) 0.012(2) 0.0058(15) 0.0057(16) 0.0044(17)
N2 0.025(2) 0.0167(18) 0.0115(19) 0.0079(15) 0.0106(15) 0.0069(16)
C1 0.029(3) 0.022(2) 0.012(2) 0.0081(19) 0.0037(19) 0.008(2)
C2 0.031(3) 0.018(2) 0.016(2) 0.0072(19) 0.007(2) 0.005(2)
C3 0.039(3) 0.029(3) 0.014(2) 0.015(2) 0.008(2) 0.006(2)
C4 0.044(3) 0.032(3) 0.018(3) 0.015(2) 0.002(2) 0.010(3)
C5 0.029(3) 0.032(3) 0.018(3) 0.010(2) -0.002(2) 0.010(2)
C6 0.029(3) 0.023(2) 0.016(3) 0.009(2) 0.002(2) 0.009(2)
C7 0.028(3) 0.031(3) 0.015(3) 0.006(2) 0.006(2) 0.001(2)
C8 0.041(3) 0.037(3) 0.024(3) 0.007(2) 0.016(2) -0.003(3)
C9 0.036(3) 0.044(3) 0.023(3) 0.012(3) 0.011(2) 0.014(3)
C10 0.020(3) 0.045(3) 0.019(3) 0.011(2) 0.006(2) 0.011(2)
C11 0.030(3) 0.050(3) 0.032(3) 0.011(3) 0.007(2) 0.020(3)
C12 0.030(3) 0.053(4) 0.027(3) 0.015(3) 0.007(2) 0.004(3)
C13 0.027(2) 0.013(2) 0.009(2) 0.0034(17) 0.0085(18) 0.0077(18)
C14 0.026(2) 0.015(2) 0.017(2) 0.0069(18) 0.0115(19) 0.0088(19)
C15 0.033(3) 0.019(2) 0.012(2) 0.0061(18) 0.0066(19) 0.014(2)
C16 0.038(3) 0.023(2) 0.014(2) 0.012(2) 0.018(2) 0.015(2)
C17 0.027(3) 0.021(2) 0.022(3) 0.011(2) 0.016(2) 0.011(2)
C18 0.025(2) 0.014(2) 0.019(2) 0.0078(18) 0.0112(19) 0.0094(19)
C19 0.023(2) 0.023(2) 0.017(2) 0.0068(19) 0.0086(19) 0.010(2)
C20 0.024(3) 0.024(2) 0.028(3) 0.007(2) 0.007(2) 0.004(2)
C21 0.025(3) 0.025(2) 0.026(3) 0.010(2) 0.009(2) 0.010(2)
C22 0.021(2) 0.027(2) 0.021(3) 0.012(2) 0.0090(19) 0.010(2)
C23 0.036(3) 0.036(3) 0.036(3) 0.012(3) 0.009(2) 0.022(3)
C24 0.033(3) 0.033(3) 0.050(4) 0.011(3) 0.005(3) 0.010(3)
C25 0.025(2) 0.017(2) 0.013(2) 0.0074(18) 0.0059(18) 0.0064(19)
C26 0.026(3) 0.016(2) 0.015(2) 0.0070(18) 0.0072(19) 0.0065(19)
Sn2 0.01592(16) 0.01781(15) 0.01308(16) 0.00795(12) 0.00583(12) 0.00559(12)
Cl4 0.0241(6) 0.0189(5) 0.0261(7) 0.0076(5) 0.0060(5) 0.0076(5)
Cl5 0.0243(6) 0.0306(6) 0.0166(6) 0.0121(5) 0.0116(4) 0.0113(5)
Cl6 0.0203(6) 0.0237(5) 0.0186(6) 0.0100(5) 0.0025(4) 0.0048(5)
N3 0.0160(19) 0.0156(18) 0.019(2) 0.0065(16) 0.0082(15) 0.0068(15)
N4 0.0152(19) 0.0198(19) 0.021(2) 0.0109(17) 0.0046(16) 0.0072(16)
C27 0.012(2) 0.018(2) 0.018(2) 0.0070(18) 0.0040(17) 0.0042(18)
C28 0.018(2) 0.014(2) 0.016(2) 0.0019(18) 0.0032(17) 0.0045(18)
C29 0.027(3) 0.022(2) 0.024(3) 0.011(2) 0.005(2) 0.011(2)
C30 0.020(3) 0.023(2) 0.038(3) 0.005(2) 0.007(2) 0.011(2)
C31 0.022(3) 0.034(3) 0.022(3) 0.002(2) 0.006(2) 0.012(2)
C32 0.027(3) 0.029(3) 0.019(3) 0.005(2) 0.009(2) 0.014(2)
C33 0.019(2) 0.018(2) 0.017(2) 0.0077(18) 0.0057(18) 0.0077(18)
C34 0.031(3) 0.027(3) 0.017(3) 0.007(2) 0.005(2) 0.011(2)
C35 0.042(3) 0.026(3) 0.018(3) 0.012(2) 0.011(2) 0.008(2)
C36A 0.041(8) 0.067(8) 0.027(8) 0.016(8) 0.006(8) 0.019(8)
C36B 0.036(3) 0.067(4) 0.015(3) 0.012(3) 0.010(2) 0.029(3)
C37B 0.072(6) 0.098(6) 0.059(5) 0.052(5) -0.012(4) -0.021(5)
C38B 0.102(7) 0.116(7) 0.030(4) 0.041(4) -0.021(4) -0.063(5)
C39 0.020(2) 0.023(2) 0.023(3) 0.014(2) 0.0085(19) 0.011(2)
C40 0.022(2) 0.022(2) 0.023(3) 0.009(2) 0.0062(19) 0.009(2)
C41 0.028(3) 0.039(3) 0.039(3) 0.020(3) 0.014(2) 0.023(3)
C42 0.044(3) 0.044(3) 0.038(3) 0.026(3) 0.012(3) 0.029(3)
C43 0.051(4) 0.041(3) 0.028(3) 0.024(3) 0.019(3) 0.026(3)
C44 0.024(3) 0.022(2) 0.024(3) 0.011(2) 0.009(2) 0.007(2)
C45 0.024(3) 0.024(2) 0.021(3) 0.011(2) 0.009(2) 0.010(2)
C46 0.024(3) 0.035(3) 0.037(3) 0.011(2) 0.010(2) 0.010(2)
C47 0.026(3) 0.029(3) 0.028(3) 0.008(2) 0.011(2) 0.012(2)
C48 0.047(3) 0.035(3) 0.024(3) 0.018(2) 0.022(2) 0.023(3)
C49 0.057(4) 0.049(4) 0.047(4) 0.032(3) 0.034(3) 0.023(3)
C50 0.070(4) 0.040(3) 0.027(3) 0.015(3) 0.024(3) 0.025(3)
C51 0.020(2) 0.019(2) 0.036(3) 0.008(2) 0.007(2) 0.007(2)
C52 0.024(3) 0.025(2) 0.032(3) 0.010(2) 0.011(2) 0.007(2)

loop_
_atom_type_symbol
_atom_type_description
_atom_type_scat_dispersion_real
_atom_type_scat_dispersion_imag
_atom_type_scat_source
C C 0.0033 0.0016 'International Tables Vol C Tables 4.2.6.8 and 6.1.1.4'
H H 0.0000 0.0000 'International Tables Vol C Tables 4.2.6.8 and 6.1.1.4'
N N 0.0061 0.0033 'International Tables Vol C Tables 4.2.6.8 and 6.1.1.4'
Cl Cl 0.1484 0.1585 'International Tables Vol C Tables 4.2.6.8 and 6.1.1.4'
Sn Sn -0.6537 1.4246 'International Tables Vol C Tables 4.2.6.8 and 6.1.1.4'

loop_
_geom_angle_atom_site_label_1
_geom_angle_atom_site_label_2
_geom_angle_atom_site_label_3
_geom_angle
N2 Sn1 Cl1 143.95(12)
N2 Sn1 Cl2 110.80(11)
Cl1 Sn1 Cl2 101.61(5)
N2 Sn1 N1 77.84(13)
Cl1 Sn1 N1 86.80(10)
Cl2 Sn1 N1 90.39(10)
N2 Sn1 Cl3 95.55(10)
Cl1 Sn1 Cl3 91.55(4)
Cl2 Sn1 Cl3 103.82(4)
N1 Sn1 Cl3 165.73(10)
C1 N1 C25 112.3(4)
C1 N1 Sn1 125.7(3)
C25 N1 Sn1 107.1(2)
C1 N1 H1 110(3)
C25 N1 H1 105(3)
Sn1 N1 H1 93(3)
C13 N2 C26 117.4(3)
C13 N2 Sn1 123.7(3)
C26 N2 Sn1 113.4(3)
C6 C1 C2 122.6(4)
C6 C1 N1 119.9(4)
C2 C1 N1 117.4(4)
C3 C2 C1 117.2(5)
C3 C2 C7 119.0(4)
C1 C2 C7 123.8(4)
C4 C3 C2 121.2(5)
C4 C3 H3 119.4
C2 C3 H3 119.4
C5 C4 C3 120.6(5)
C5 C4 H4 119.7
C3 C4 H4 119.7
C4 C5 C6 120.9(5)
C4 C5 H5 119.5
C6 C5 H5 119.5
C1 C6 C5 117.6(5)
C1 C6 C10 125.2(4)
C5 C6 C10 117.2(5)
C2 C7 C9 110.1(4)
C2 C7 C8 114.3(4)
C9 C7 C8 110.1(4)
C2 C7 H7 107.3
C9 C7 H7 107.3
C8 C7 H7 107.3
C7 C8 H8A 109.5
C7 C8 H8B 109.5
H8A C8 H8B 109.5
C7 C8 H8C 109.5
H8A C8 H8C 109.5
H8B C8 H8C 109.5
C7 C9 H9A 109.5
C7 C9 H9B 109.5
H9A C9 H9B 109.5
C7 C9 H9C 109.5
H9A C9 H9C 109.5
H9B C9 H9C 109.5
C12 C10 C6 112.4(4)
C12 C10 C11 108.5(4)
C6 C10 C11 111.6(4)
C12 C10 H10 108.1
C6 C10 H10 108.1
C11 C10 H10 108.1
C10 C11 H11A 109.5
C10 C11 H11B 109.5
H11A C11 H11B 109.5
C10 C11 H11C 109.5
H11A C11 H11C 109.5
H11B C11 H11C 109.5
C10 C12 H12A 109.5
C10 C12 H12B 109.5
H12A C12 H12B 109.5
C10 C12 H12C 109.5
H12A C12 H12C 109.5
H12B C12 H12C 109.5
C14 C13 C18 120.5(4)
C14 C13 N2 121.3(4)
C18 C13 N2 118.1(4)
C15 C14 C13 119.1(4)
C15 C14 C19 118.1(4)
C13 C14 C19 122.8(4)
C16 C15 C14 120.5(4)
C16 C15 H15 119.8
C14 C15 H15 119.8
C17 C16 C15 120.1(4)
C17 C16 H16 120.0
C15 C16 H16 120.0
C16 C17 C18 121.7(4)
C16 C17 H17 119.2
C18 C17 H17 119.2
C17 C18 C13 118.0(4)
C17 C18 C22 119.9(4)
C13 C18 C22 122.0(4)
C14 C19 C21 112.0(4)
C14 C19 C20 110.5(4)
C21 C19 C20 111.7(4)
C14 C19 H19 107.5
C21 C19 H19 107.5
C20 C19 H19 107.5
C19 C20 H20A 109.5
C19 C20 H20B 109.5
H20A C20 H20B 109.5
C19 C20 H20C 109.5
H20A C20 H20C 109.5
H20B C20 H20C 109.5
C19 C21 H21A 109.5
C19 C21 H21B 109.5
H21A C21 H21B 109.5
C19 C21 H21C 109.5
H21A C21 H21C 109.5
H21B C21 H21C 109.5
C18 C22 C23 111.7(4)
C18 C22 C24 110.2(4)
C23 C22 C24 111.6(4)
C18 C22 H22 107.7
C23 C22 H22 107.7
C24 C22 H22 107.7
C22 C23 H23A 109.5
C22 C23 H23B 109.5
H23A C23 H23B 109.5
C22 C23 H23C 109.5
H23A C23 H23C 109.5
H23B C23 H23C 109.5
C22 C24 H24A 109.5
C22 C24 H24B 109.5
H24A C24 H24B 109.5
C22 C24 H24C 109.5
H24A C24 H24C 109.5
H24B C24 H24C 109.5
N1 C25 C26 110.5(4)
N1 C25 H25A 109.6
C26 C25 H25A 109.6
N1 C25 H25B 109.6
C26 C25 H25B 109.6
H25A C25 H25B 108.1
N2 C26 C25 109.4(4)
N2 C26 H26A 109.8
C25 C26 H26A 109.8
N2 C26 H26B 109.8
C25 C26 H26B 109.8
H26A C26 H26B 108.2
N3 Sn2 Cl6 135.83(11)
N3 Sn2 Cl5 114.01(11)
Cl6 Sn2 Cl5 106.17(4)
N3 Sn2 N4 77.74(13)
Cl6 Sn2 N4 87.22(9)
Cl5 Sn2 N4 86.80(10)
N3 Sn2 Cl4 98.28(11)
Cl6 Sn2 Cl4 93.26(4)
Cl5 Sn2 Cl4 98.22(4)
N4 Sn2 Cl4 174.60(10)
C27 N3 C51 115.9(4)
C27 N3 Sn2 123.7(3)
C51 N3 Sn2 114.1(3)
C39 N4 C52 112.3(3)
C39 N4 Sn2 127.0(2)
C52 N4 Sn2 106.9(3)
C39 N4 H2 110(3)
C52 N4 H2 106(3)
Sn2 N4 H2 91(3)
C28 C27 C32 121.6(4)
C28 C27 N3 121.0(4)
C32 C27 N3 117.3(4)
C29 C28 C27 118.4(4)
C29 C28 C33 118.3(4)
C27 C28 C33 123.3(4)
C30 C29 C28 120.7(5)
C30 C29 H29 119.6
C28 C29 H29 119.6
C31 C30 C29 120.3(5)
C31 C30 H30 119.8
C29 C30 H30 119.8
C30 C31 C32 122.2(5)
C30 C31 H31 118.9
C32 C31 H31 118.9
C31 C32 C27 116.6(4)
C31 C32 C36B 121.1(4)
C27 C32 C36B 122.2(4)
C31 C32 C36A 122.8(4)
C27 C32 C36A 117.0(4)
C36B C32 C36A 19.12(6)
C28 C33 C35 111.6(3)
C28 C33 C34 112.3(4)
C35 C33 C34 110.3(3)
C28 C33 H33 107.5
C35 C33 H33 107.5
C34 C33 H33 107.5
C33 C34 H34A 109.5
C33 C34 H34B 109.5
H34A C34 H34B 109.5
C33 C34 H34C 109.5
H34A C34 H34C 109.5
H34B C34 H34C 109.5
C33 C35 H35A 109.5
C33 C35 H35B 109.5
H35A C35 H35B 109.5
C33 C35 H35C 109.5
H35A C35 H35C 109.5
H35B C35 H35C 109.5
C38A C36A C37A 101.9
C38A C36A C32 101.7(2)
C37A C36A C32 113.27(18)
C38A C36A H36A 113.0
C37A C36A H36A 113.0
C32 C36A H36A 113.0
C36A C37A H37A 109.5
C36A C37A H37B 109.5
H37A C37A H37B 109.5
C36A C37A H37C 109.5
H37A C37A H37C 109.5
H37B C37A H37C 109.5
C36A C38A H38A 109.5
C36A C38A H38B 109.5
H38A C38A H38B 109.5
C36A C38A H38C 109.5
H38A C38A H38C 109.5
H38B C38A H38C 109.5
C38B C36B C37B 110.1
C38B C36B C32 112.0(2)
C37B C36B C32 114.4(2)
C38B C36B H36B 106.6
C37B C36B H36B 106.6
C32 C36B H36B 106.6
C36B C37B H37D 109.5
C36B C37B H37E 109.5
H37D C37B H37E 109.5
C36B C37B H37F 109.5
H37D C37B H37F 109.5
H37E C37B H37F 109.5
C36B C38B H38D 109.5
C36B C38B H38E 109.5
H38D C38B H38E 109.5
C36B C38B H38F 109.5
H38D C38B H38F 109.5
H38E C38B H38F 109.5
C40 C39 C44 121.3(2)
C40 C39 N4 117.40(18)
C44 C39 N4 121.3(3)
C41 C40 C39 118.6
C41 C40 C45 119.2(2)
C39 C40 C45 122.2(2)
C40 C41 C42 120.7(2)
C40 C41 H41 119.7
C42 C41 H41 119.7
C43 C42 C41 119.5(4)
C43 C42 H42 120.2
C41 C42 H42 120.2
C42 C43 C44 122.1(5)
C42 C43 H43 118.9
C44 C43 H43 118.9
C43 C44 C39 117.6(4)
C43 C44 C48 117.6(4)
C39 C44 C48 124.8(4)
C46 C45 C47 109.1(4)
C46 C45 C40 111.0(4)
C47 C45 C40 113.1(4)
C46 C45 H45 107.8
C47 C45 H45 107.8
C40 C45 H45 107.8
C45 C46 H46A 109.5
C45 C46 H46B 109.5
H46A C46 H46B 109.5
C45 C46 H46C 109.5
H46A C46 H46C 109.5
H46B C46 H46C 109.5
C45 C47 H47A 109.5
C45 C47 H47B 109.5
H47A C47 H47B 109.5
C45 C47 H47C 109.5
H47A C47 H47C 109.5
H47B C47 H47C 109.5
C49 C48 C44 111.2(4)
C49 C48 C50 109.1(5)
C44 C48 C50 111.3(5)
C49 C48 H48 108.4
C44 C48 H48 108.4
C50 C48 H48 108.4
C48 C49 H49A 109.5
C48 C49 H49B 109.5
H49A C49 H49B 109.5
C48 C49 H49C 109.5
H49A C49 H49C 109.5
H49B C49 H49C 109.5
C48 C50 H50A 109.5
C48 C50 H50B 109.5
H50A C50 H50B 109.5
C48 C50 H50C 109.5
H50A C50 H50C 109.5
H50B C50 H50C 109.5
N3 C51 C52 110.4(4)
N3 C51 H51A 109.6
C52 C51 H51A 109.6
N3 C51 H51B 109.6
C52 C51 H51B 109.6
H51A C51 H51B 108.1
C51 C52 N4 110.0(4)
C51 C52 H52A 109.7
N4 C52 H52A 109.7
C51 C52 H52B 109.7
N4 C52 H52B 109.7
H52A C52 H52B 108.2

loop_
_geom_bond_atom_site_label_1
_geom_bond_atom_site_label_2
_geom_bond_distance
Sn1 N2 2.023(4)
Sn1 Cl1 2.3282(12)
Sn1 Cl2 2.3407(12)
Sn1 N1 2.352(4)
Sn1 Cl3 2.3808(11)
N1 C1 1.480(6)
N1 C25 1.493(6)
N1 H1 0.897(10)
N2 C13 1.439(5)
N2 C26 1.464(5)
C1 C6 1.393(7)
C1 C2 1.413(6)
C2 C3 1.385(7)
C2 C7 1.515(7)
C3 C4 1.381(7)
C3 H3 0.9500
C4 C5 1.378(7)
C4 H4 0.9500
C5 C6 1.392(6)
C5 H5 0.9500
C6 C10 1.531(6)
C7 C9 1.522(7)
C7 C8 1.538(6)
C7 H7 1.0000
C8 H8A 0.9800
C8 H8B 0.9800
C8 H8C 0.9800
C9 H9A 0.9800
C9 H9B 0.9800
C9 H9C 0.9800
C10 C12 1.531(7)
C10 C11 1.550(7)
C10 H10 1.0000
C11 H11A 0.9800
C11 H11B 0.9800
C11 H11C 0.9800
C12 H12A 0.9800
C12 H12B 0.9800
C12 H12C 0.9800
C13 C14 1.402(6)
C13 C18 1.412(6)
C14 C15 1.394(6)
C14 C19 1.522(6)
C15 C16 1.385(6)
C15 H15 0.9500
C16 C17 1.372(7)
C16 H16 0.9500
C17 C18 1.393(6)
C17 H17 0.9500
C18 C22 1.515(6)
C19 C21 1.526(6)
C19 C20 1.539(6)
C19 H19 1.0000
C20 H20A 0.9800
C20 H20B 0.9800
C20 H20C 0.9800
C21 H21A 0.9800
C21 H21B 0.9800
C21 H21C 0.9800
C22 C23 1.520(7)
C22 C24 1.527(7)
C22 H22 1.0000
C23 H23A 0.9800
C23 H23B 0.9800
C23 H23C 0.9800
C24 H24A 0.9800
C24 H24B 0.9800
C24 H24C 0.9800
C25 C26 1.511(6)
C25 H25A 0.9900
C25 H25B 0.9900
C26 H26A 0.9900
C26 H26B 0.9900
Sn2 N3 2.000(4)
Sn2 Cl6 2.3246(12)
Sn2 Cl5 2.3500(11)
Sn2 N4 2.371(4)
Sn2 Cl4 2.3767(12)
N3 C27 1.436(5)
N3 C51 1.479(6)
N4 C39 1.465(4)
N4 C52 1.497(6)
N4 H2 0.898(10)
C27 C28 1.401(6)
C27 C32 1.425(6)
C28 C29 1.400(6)
C28 C33 1.520(6)
C29 C30 1.381(7)
C29 H29 0.9500
C30 C31 1.371(7)
C30 H30 0.9500
C31 C32 1.402(7)
C31 H31 0.9500
C32 C36B 1.494(5)
C32 C36A 1.649(4)
C33 C35 1.524(4)
C33 C34 1.540(6)
C33 H33 1.0000
C34 H34A 0.9800
C34 H34B 0.9800
C34 H34C 0.9800
C35 H35A 0.9800
C35 H35B 0.9800
C35 H35C 0.9800
C36A C38A 1.4590
C36A C37A 1.4734
C36A H36A 1.0000
C37A H37A 0.9800
C37A H37B 0.9800
C37A H37C 0.9800
C38A H38A 0.9800
C38A H38B 0.9800
C38A H38C 0.9800
C36B C38B 1.4575
C36B C37B 1.4773
C36B H36B 1.0000
C37B H37D 0.9800
C37B H37E 0.9800
C37B H37F 0.9800
C38B H38D 0.9800
C38B H38E 0.9800
C38B H38F 0.9800
C39 C40 1.4068
C39 C44 1.410(5)
C40 C41 1.3873
C40 C45 1.538(5)
C41 C42 1.397(6)
C41 H41 0.9500
C42 C43 1.377(7)
C42 H42 0.9500
C43 C44 1.386(7)
C43 H43 0.9500
C44 C48 1.531(7)
C45 C46 1.519(7)
C45 C47 1.535(6)
C45 H45 1.0000
C46 H46A 0.9800
C46 H46B 0.9800
C46 H46C 0.9800
C47 H47A 0.9800
C47 H47B 0.9800
C47 H47C 0.9800
C48 C49 1.529(7)
C48 C50 1.541(8)
C48 H48 1.0000
C49 H49A 0.9800
C49 H49B 0.9800
C49 H49C 0.9800
C50 H50A 0.9800
C50 H50B 0.9800
C50 H50C 0.9800
C51 C52 1.489(6)
C51 H51A 0.9900
C51 H51B 0.9900
C52 H52A 0.9900
C52 H52B 0.9900

loop_
_geom_torsion_atom_site_label_1
_geom_torsion_atom_site_label_2
_geom_torsion_atom_site_label_3
_geom_torsion_atom_site_label_4
_geom_torsion
N2 Sn1 N1 C1 133.7(4)
Cl1 Sn1 N1 C1 -13.5(3)
Cl2 Sn1 N1 C1 -115.1(3)
Cl3 Sn1 N1 C1 70.2(6)
N2 Sn1 N1 C25 -1.6(3)
Cl1 Sn1 N1 C25 -148.7(3)
Cl2 Sn1 N1 C25 109.7(3)
Cl3 Sn1 N1 C25 -65.1(5)
Cl1 Sn1 N2 C13 -111.9(3)
Cl2 Sn1 N2 C13 95.5(3)
N1 Sn1 N2 C13 -178.8(4)
Cl3 Sn1 N2 C13 -11.6(3)
Cl1 Sn1 N2 C26 94.9(3)
Cl2 Sn1 N2 C26 -57.7(3)
N1 Sn1 N2 C26 28.1(3)
Cl3 Sn1 N2 C26 -164.7(3)
C25 N1 C1 C6 68.3(5)
Sn1 N1 C1 C6 -65.1(5)
C25 N1 C1 C2 -110.0(5)
Sn1 N1 C1 C2 116.6(4)
C6 C1 C2 C3 0.6(7)
N1 C1 C2 C3 178.8(4)
C6 C1 C2 C7 177.3(4)
N1 C1 C2 C7 -4.4(7)
C1 C2 C3 C4 -1.0(7)
C7 C2 C3 C4 -177.9(5)
C2 C3 C4 C5 1.0(8)
C3 C4 C5 C6 -0.5(8)
C2 C1 C6 C5 -0.1(7)
N1 C1 C6 C5 -178.4(4)
C2 C1 C6 C10 -178.6(5)
N1 C1 C6 C10 3.2(7)
C4 C5 C6 C1 0.1(8)
C4 C5 C6 C10 178.7(5)
C3 C2 C7 C9 91.0(5)
C1 C2 C7 C9 -85.7(6)
C3 C2 C7 C8 -33.6(7)
C1 C2 C7 C8 149.7(5)
C1 C6 C10 C12 126.8(5)
C5 C6 C10 C12 -51.7(6)
C1 C6 C10 C11 -111.0(5)
C5 C6 C10 C11 70.5(6)
C26 N2 C13 C14 73.0(5)
Sn1 N2 C13 C14 -79.1(5)
C26 N2 C13 C18 -104.1(5)
Sn1 N2 C13 C18 103.8(4)
C18 C13 C14 C15 -2.6(6)
N2 C13 C14 C15 -179.6(4)
C18 C13 C14 C19 179.7(4)
N2 C13 C14 C19 2.6(6)
C13 C14 C15 C16 1.3(7)
C19 C14 C15 C16 179.1(4)
C14 C15 C16 C17 0.2(7)
C15 C16 C17 C18 -0.3(7)
C16 C17 C18 C13 -1.0(7)
C16 C17 C18 C22 177.7(4)
C14 C13 C18 C17 2.4(6)
N2 C13 C18 C17 179.5(4)
C14 C13 C18 C22 -176.2(4)
N2 C13 C18 C22 0.9(6)
C15 C14 C19 C21 -59.2(5)
C13 C14 C19 C21 118.6(5)
C15 C14 C19 C20 66.1(5)
C13 C14 C19 C20 -116.1(5)
C17 C18 C22 C23 -58.9(6)
C13 C18 C22 C23 119.7(5)
C17 C18 C22 C24 65.8(6)
C13 C18 C22 C24 -115.6(5)
C1 N1 C25 C26 -165.6(4)
Sn1 N1 C25 C26 -23.7(4)
C13 N2 C26 C25 154.0(4)
Sn1 N2 C26 C25 -51.0(4)
N1 C25 C26 N2 47.8(5)
Cl6 Sn2 N3 C27 110.1(3)
Cl5 Sn2 N3 C27 -96.2(3)
N4 Sn2 N3 C27 -177.0(4)
Cl4 Sn2 N3 C27 6.7(3)
Cl6 Sn2 N3 C51 -98.9(3)
Cl5 Sn2 N3 C51 54.7(3)
N4 Sn2 N3 C51 -26.1(3)
Cl4 Sn2 N3 C51 157.6(3)
N3 Sn2 N4 C39 -136.4(3)
Cl6 Sn2 N4 C39 1.8(3)
Cl5 Sn2 N4 C39 108.1(3)
Cl4 Sn2 N4 C39 -93.4(10)
N3 Sn2 N4 C52 0.1(3)
Cl6 Sn2 N4 C52 138.3(3)
Cl5 Sn2 N4 C52 -115.3(3)
Cl4 Sn2 N4 C52 43.2(12)
C51 N3 C27 C28 -67.8(5)
Sn2 N3 C27 C28 82.7(5)
C51 N3 C27 C32 108.4(5)
Sn2 N3 C27 C32 -101.1(4)
C32 C27 C28 C29 -3.4(6)
N3 C27 C28 C29 172.6(4)
C32 C27 C28 C33 177.3(4)
N3 C27 C28 C33 -6.6(6)
C27 C28 C29 C30 1.7(7)
C33 C28 C29 C30 -179.0(4)
C28 C29 C30 C31 1.3(7)
C29 C30 C31 C32 -2.7(8)
C30 C31 C32 C27 1.0(7)
C30 C31 C32 C36B -179.4(4)
C30 C31 C32 C36A -156.9(4)
C28 C27 C32 C31 2.1(7)
N3 C27 C32 C31 -174.1(4)
C28 C27 C32 C36B -177.5(4)
N3 C27 C32 C36B 6.2(6)
C28 C27 C32 C36A 161.3(4)
N3 C27 C32 C36A -14.9(6)
C29 C28 C33 C35 62.3(5)
C27 C28 C33 C35 -118.5(4)
C29 C28 C33 C34 -62.2(5)
C27 C28 C33 C34 117.1(5)
C31 C32 C36A C38A -107.7(4)
C27 C32 C36A C38A 94.5(4)
C36B C32 C36A C38A -16.59(13)
C31 C32 C36A C37A 0.9(5)
C27 C32 C36A C37A -157.0(3)
C36B C32 C36A C37A 92.00(12)
C31 C32 C36B C38B -77.2(5)
C27 C32 C36B C38B 102.4(4)
C36A C32 C36B C38B -178.07(11)
C31 C32 C36B C37B 49.1(5)
C27 C32 C36B C37B -131.3(4)
C36A C32 C36B C37B -51.78(8)
C52 N4 C39 C40 113.7(3)
Sn2 N4 C39 C40 -111.6(2)
C52 N4 C39 C44 -63.5(5)
Sn2 N4 C39 C44 71.2(4)
C44 C39 C40 C41 4.1(2)
N4 C39 C40 C41 -173.08(19)
C44 C39 C40 C45 -176.1(4)
N4 C39 C40 C45 6.8(3)
C39 C40 C41 C42 -0.9(3)
C45 C40 C41 C42 179.3(4)
C40 C41 C42 C43 -2.4(7)
C41 C42 C43 C44 2.6(9)
C42 C43 C44 C39 0.5(8)
C42 C43 C44 C48 -178.4(5)
C40 C39 C44 C43 -3.9(5)
N4 C39 C44 C43 173.1(4)
C40 C39 C44 C48 174.9(3)
N4 C39 C44 C48 -8.0(6)
C41 C40 C45 C46 93.9(3)
C39 C40 C45 C46 -85.9(4)
C41 C40 C45 C47 -29.1(4)
C39 C40 C45 C47 151.1(3)
C43 C44 C48 C49 -68.7(6)
C39 C44 C48 C49 112.4(5)
C43 C44 C48 C50 53.1(6)
C39 C44 C48 C50 -125.7(5)
C27 N3 C51 C52 -156.7(4)
Sn2 N3 C51 C52 50.0(5)
N3 C51 C52 N4 -47.7(5)
C39 N4 C52 C51 168.5(4)
Sn2 N4 C52 C51 24.9(4)
